data_4113751
loop_
_publ_author_name
'Xianhui Bu'
'Nanfeng Zheng'
'Yuqi Li'
'Pingyun Feng'

_publ_section_title
;
 Templated Assembly of Sulfide Nanoclusters into Cubic-C3N4 Type Framework
;
_journal_name_full 'Journal of the American Chemical Society'
_journal_page_first 6024
_journal_page_last 6025
_journal_paper_doi 10.1021/ja030103s
_journal_volume 125
_journal_year 2003
_chemical_formula_sum 'C208 H520 In48 N26 S97 Zn12'
_chemical_formula_weight 12792.12
_chemical_name_common UCR-8ZnIn-DBA
_chemical_name_systematic
; 
 ? 
;
_space_group_IT_number 220
_symmetry_cell_setting cubic
_symmetry_space_group_name_Hall 'I -4bd 2c 3'
_symmetry_space_group_name_H-M 'I -4 3 d'
_atom_sites_solution_hydrogens geom
_atom_sites_solution_primary direct
_atom_sites_solution_secondary difmap
_audit_creation_method SHELXL-97
_cell_angle_alpha 90.00
_cell_angle_beta 90.00
_cell_angle_gamma 90.00
_cell_formula_units_Z 4
_cell_length_a 34.981(4)
_cell_length_b 34.981(4)
_cell_length_c 34.981(4)
_cell_measurement_temperature 293(2)
_cell_volume 42805(8)
_computing_structure_refinement 'SHELXL-97 (Sheldrick, 1997)'
_computing_structure_solution 'SHELXS-97 (Sheldrick, 1990)'
_diffrn_ambient_temperature 293(2)
_diffrn_measured_fraction_theta_full 0.999
_diffrn_measured_fraction_theta_max 0.999
_diffrn_radiation_monochromator graphite
_diffrn_radiation_source 'fine-focus sealed tube'
_diffrn_radiation_type MoK\a
_diffrn_radiation_wavelength 0.71073
_diffrn_reflns_av_R_equivalents 0.1895
_diffrn_reflns_av_sigmaI/netI 0.0740
_diffrn_reflns_limit_h_max 32
_diffrn_reflns_limit_h_min -37
_diffrn_reflns_limit_k_max 37
_diffrn_reflns_limit_k_min -32
_diffrn_reflns_limit_l_max 37
_diffrn_reflns_limit_l_min -32
_diffrn_reflns_number 86357
_diffrn_reflns_theta_full 22.49
_diffrn_reflns_theta_max 22.49
_diffrn_reflns_theta_min 1.43
_exptl_absorpt_coefficient_mu 3.695
_exptl_crystal_density_diffrn 1.985
_exptl_crystal_F_000 24856
_refine_diff_density_max 1.237
_refine_diff_density_min -0.856
_refine_diff_density_rms 0.231
_refine_ls_abs_structure_details 'Flack H D (1983), Acta Cryst. A39, 876-881'
_refine_ls_abs_structure_Flack 0.13(7)
_refine_ls_extinction_method none
_refine_ls_goodness_of_fit_ref 1.126
_refine_ls_hydrogen_treatment mixed
_refine_ls_matrix_type full
_refine_ls_number_parameters 121
_refine_ls_number_reflns 4684
_refine_ls_number_restraints 0
_refine_ls_restrained_S_all 1.126
_refine_ls_R_factor_all 0.1077
_refine_ls_R_factor_gt 0.0611
_refine_ls_shift/su_max 0.066
_refine_ls_shift/su_mean 0.002
_refine_ls_structure_factor_coef Fsqd
_refine_ls_weighting_details 'calc w=1/[\s^2^(Fo^2^)+(0.1000P)^2^+0.0000P] where P=(Fo^2^+2Fc^2^)/3'
_refine_ls_weighting_scheme calc
_refine_ls_wR_factor_gt 0.1691
_refine_ls_wR_factor_ref 0.1874
_reflns_number_gt 3239
_reflns_number_total 4684
_reflns_threshold_expression >2sigma(I)
_cod_data_source_file ja030103s_1.cif
_cod_data_source_block JA030103S
_cod_original_cell_volume 42803(8)
_cod_database_code 4113751

loop_
_symmetry_equiv_pos_as_xyz
'x, y, z'
'-x+1/2, -y, z+1/2'
'-x, y+1/2, -z+1/2'
'x+1/2, -y+1/2, -z'
'z, x, y'
'z+1/2, -x+1/2, -y'
'-z+1/2, -x, y+1/2'
'-z, x+1/2, -y+1/2'
'y, z, x'
'-y, z+1/2, -x+1/2'
'y+1/2, -z+1/2, -x'
'-y+1/2, -z, x+1/2'
'y+1/4, x+1/4, z+1/4'
'-y+1/4, -x+3/4, z+3/4'
'y+3/4, -x+1/4, -z+3/4'
'-y+3/4, x+3/4, -z+1/4'
'x+1/4, z+1/4, y+1/4'
'-x+3/4, z+3/4, -y+1/4'
'-x+1/4, -z+3/4, y+3/4'
'x+3/4, -z+1/4, -y+3/4'
'z+1/4, y+1/4, x+1/4'
'z+3/4, -y+1/4, -x+3/4'
'-z+3/4, y+3/4, -x+1/4'
'-z+1/4, -y+3/4, x+3/4'
'x+1/2, y+1/2, z+1/2'
'-x+1, -y+1/2, z+1'
'-x+1/2, y+1, -z+1'
'x+1, -y+1, -z+1/2'
'z+1/2, x+1/2, y+1/2'
'z+1, -x+1, -y+1/2'
'-z+1, -x+1/2, y+1'
'-z+1/2, x+1, -y+1'
'y+1/2, z+1/2, x+1/2'
'-y+1/2, z+1, -x+1'
'y+1, -z+1, -x+1/2'
'-y+1, -z+1/2, x+1'
'y+3/4, x+3/4, z+3/4'
'-y+3/4, -x+5/4, z+5/4'
'y+5/4, -x+3/4, -z+5/4'
'-y+5/4, x+5/4, -z+3/4'
'x+3/4, z+3/4, y+3/4'
'-x+5/4, z+5/4, -y+3/4'
'-x+3/4, -z+5/4, y+5/4'
'x+5/4, -z+3/4, -y+5/4'
'z+3/4, y+3/4, x+3/4'
'z+5/4, -y+3/4, -x+5/4'
'-z+5/4, y+5/4, -x+3/4'
'-z+3/4, -y+5/4, x+5/4'

loop_
_atom_site_label
_atom_site_type_symbol
_atom_site_fract_x
_atom_site_fract_y
_atom_site_fract_z
_atom_site_U_iso_or_equiv
_atom_site_adp_type
_atom_site_occupancy
_atom_site_symmetry_multiplicity
_atom_site_calc_flag
_atom_site_refinement_flags
In1 In 0.64364(5) 0.58818(5) 0.93410(5) 0.0440(5) Uani 1 1 d .
In2 In 0.69561(4) 0.50527(5) 0.99340(5) 0.0410(5) Uani 1 1 d .
In3 In 0.63270(4) 0.58589(5) 1.04742(5) 0.0418(5) Uani 1 1 d .
In4 In 0.58685(5) 0.50838(5) 0.98446(5) 0.0450(5) Uani 1 1 d .
Zn4 Zn 0.69437(6) 0.66475(6) 0.99490(6) 0.0216(5) Uani 1 1 d .
S41 S 0.7500 0.6250 1.0000 0.031(3) Uani 1 4 d S
S31 S 0.63716(15) 0.62902(16) 0.99113(16) 0.0387(14) Uani 1 1 d .
S32 S 0.68596(16) 0.70380(16) 1.04926(15) 0.0389(14) Uani 1 1 d .
S33 S 0.69790(15) 0.70432(15) 0.94048(16) 0.0374(14) Uani 1 1 d .
S21 S 0.7500 0.4636(2) 1.0000 0.053(2) Uani 1 2 d S
S22 S 0.64026(19) 0.46472(18) 0.9880(2) 0.0616(19) Uani 1 1 d .
S23 S 0.64435(18) 0.62717(18) 0.87709(19) 0.0531(17) Uani 1 1 d .
S24 S 0.5881(2) 0.5479(2) 0.92707(18) 0.0608(19) Uani 1 1 d .
S25 S 0.57602(18) 0.5469(2) 1.04214(19) 0.0591(19) Uani 1 1 d .
S34 S 0.52411(19) 0.47589(19) 0.97589(19) 0.045(3) Uani 1 3 d S

loop_
_atom_site_aniso_label
_atom_site_aniso_U_11
_atom_site_aniso_U_22
_atom_site_aniso_U_33
_atom_site_aniso_U_23
_atom_site_aniso_U_13
_atom_site_aniso_U_12
In1 0.0432(10) 0.0473(10) 0.0416(10) 0.0044(8) -0.0073(8) -0.0141(8)
In2 0.0359(9) 0.0337(9) 0.0534(11) 0.0013(8) 0.0007(8) -0.0055(7)
In3 0.0378(10) 0.0438(10) 0.0437(11) -0.0086(8) 0.0042(8) -0.0092(8)
In4 0.0397(10) 0.0461(11) 0.0494(11) 0.0012(8) -0.0033(8) -0.0138(8)
Zn4 0.0235(13) 0.0209(11) 0.0203(12) -0.0004(10) -0.0004(10) -0.0033(10)
S41 0.033(4) 0.026(6) 0.033(4) 0.000 0.000 0.000
S31 0.029(3) 0.043(3) 0.044(4) -0.004(3) -0.005(3) -0.002(3)
S32 0.039(3) 0.040(3) 0.037(3) -0.010(3) 0.006(3) 0.003(3)
S33 0.038(3) 0.036(3) 0.038(3) 0.001(3) -0.005(3) 0.000(3)
S21 0.043(5) 0.034(5) 0.081(7) 0.000 -0.001(5) 0.000
S22 0.046(4) 0.046(4) 0.093(6) 0.003(4) 0.000(4) -0.012(3)
S23 0.051(4) 0.055(4) 0.053(4) 0.010(3) -0.012(3) -0.018(3)
S24 0.061(4) 0.067(5) 0.054(4) 0.017(3) -0.018(3) -0.034(4)
S25 0.048(4) 0.074(5) 0.056(4) -0.011(4) 0.009(3) -0.024(4)
S34 0.045(3) 0.045(3) 0.045(3) 0.017(3) -0.017(3) -0.017(3)

loop_
_atom_type_symbol
_atom_type_description
_atom_type_scat_dispersion_real
_atom_type_scat_dispersion_imag
_atom_type_scat_source
S S 0.1246 0.1234 'International Tables Vol C Tables 4.2.6.8 and 6.1.1.4'
Zn Zn 0.2839 1.4301 'International Tables Vol C Tables 4.2.6.8 and 6.1.1.4'
In In -0.7276 1.3100 'International Tables Vol C Tables 4.2.6.8 and 6.1.1.4'
C C 0.0033 0.0016 'International Tables Vol C Tables 4.2.6.8 and 6.1.1.4'
H H 0.0000 0.0000 'International Tables Vol C Tables 4.2.6.8 and 6.1.1.4'
N N 0.0061 0.0033 'International Tables Vol C Tables 4.2.6.8 and 6.1.1.4'

loop_
_geom_angle_atom_site_label_1
_geom_angle_atom_site_label_2
_geom_angle_atom_site_label_3
_geom_angle
_geom_angle_site_symmetry_1
_geom_angle_site_symmetry_3
S24 In1 S23 104.7(2) . .
S24 In1 S31 110.3(2) . .
S23 In1 S31 110.0(2) . .
S24 In1 S32 107.7(2) . 48_654
S23 In1 S32 110.3(2) . 48_654
S31 In1 S32 113.34(19) . 48_654
S22 In2 S21 106.6(2) . .
S22 In2 S32 109.6(2) . 48_654
S21 In2 S32 111.76(16) . 48_654
S22 In2 S33 109.8(2) . 22_466
S21 In2 S33 108.68(16) . 22_466
S32 In2 S33 110.19(19) 48_654 22_466
S25 In3 S23 107.4(2) . 22_466
S25 In3 S33 110.9(2) . 22_466
S23 In3 S33 108.3(2) 22_466 22_466
S25 In3 S31 109.5(2) . .
S23 In3 S31 110.3(2) 22_466 .
S33 In3 S31 110.31(19) 22_466 .
S22 In4 S24 112.8(3) . .
S22 In4 S25 115.1(3) . .
S24 In4 S25 111.6(3) . .
S22 In4 S34 113.5(3) . .
S24 In4 S34 100.12(16) . .
S25 In4 S34 102.3(3) . .
S33 Zn4 S32 108.5(2) . .
S33 Zn4 S31 108.0(2) . .
S32 Zn4 S31 104.2(2) . .
S33 Zn4 S41 110.99(16) . .
S32 Zn4 S41 112.14(16) . .
S31 Zn4 S41 112.61(16) . .
Zn4 S41 Zn4 109.65(5) 27_646 48_654
Zn4 S41 Zn4 109.65(5) 27_646 22_466
Zn4 S41 Zn4 109.12(10) 48_654 22_466
Zn4 S41 Zn4 109.12(10) 27_646 .
Zn4 S41 Zn4 109.65(5) 48_654 .
Zn4 S41 Zn4 109.65(5) 22_466 .
Zn4 S31 In1 105.9(2) . .
Zn4 S31 In3 109.3(2) . .
In1 S31 In3 107.2(2) . .
Zn4 S32 In2 107.0(2) . 22_466
Zn4 S32 In1 108.0(2) . 22_466
In2 S32 In1 107.8(2) 22_466 22_466
Zn4 S33 In3 109.3(2) . 48_654
Zn4 S33 In2 108.5(2) . 48_654
In3 S33 In2 109.1(2) 48_654 48_654
In2 S21 In2 105.5(3) . 27_646
In2 S22 In4 104.7(2) . .
In1 S23 In3 104.1(2) . 48_654
In1 S24 In4 105.2(2) . .
In3 S25 In4 104.2(2) . .
In4 S34 In4 116.97(16) 10_646 7_665
In4 S34 In4 116.97(16) 10_646 .
In4 S34 In4 116.97(16) 7_665 .

loop_
_geom_bond_atom_site_label_1
_geom_bond_atom_site_label_2
_geom_bond_distance
_geom_bond_site_symmetry_2
In1 S24 2.412(6) .
In1 S23 2.416(7) .
In1 S31 2.464(6) .
In1 S32 2.480(6) 48_654
In2 S22 2.407(6) .
In2 S21 2.407(5) .
In2 S32 2.474(6) 48_654
In2 S33 2.499(6) 22_466
In3 S25 2.413(6) .
In3 S23 2.420(6) 22_466
In3 S33 2.468(6) 22_466
In3 S31 2.485(6) .
In4 S22 2.417(7) .
In4 S24 2.437(6) .
In4 S25 2.456(7) .
In4 S34 2.490(3) .
Zn4 S33 2.357(6) .
Zn4 S32 2.360(6) .
Zn4 S31 2.363(6) .
Zn4 S41 2.398(2) .
S41 Zn4 2.398(2) 27_646
S41 Zn4 2.398(2) 48_654
S41 Zn4 2.398(2) 22_466
S32 In2 2.474(6) 22_466
S32 In1 2.480(6) 22_466
S33 In3 2.468(6) 48_654
S33 In2 2.499(6) 48_654
S21 In2 2.407(5) 27_646
S23 In3 2.420(6) 48_654
S34 In4 2.490(3) 10_646
S34 In4 2.490(3) 7_665
